data_1543600
loop_
_publ_author_name
'Peacock, Hayden'
'Luo, Jinghui'
'Yamashita, Tohru'
'Luccarelli, James'
'Thompson, Sam'
'Hamilton, Andrew D.'

_publ_section_title
;
 Non-covalent S&#x22EF;O interactions control conformation in a scaffold
 that disrupts islet amyloid polypeptide fibrillation
;
_journal_issue 10
_journal_name_full 'Chem. Sci.'
_journal_page_first 6435
_journal_paper_doi 10.1039/C6SC00756B
_journal_volume 7
_journal_year 2016
_chemical_compound_source synthesis
_chemical_formula_moiety 'C23 H27 I1 N4 O5 S2'
_chemical_formula_sum 'C23 H27 I N4 O5 S2'
_chemical_formula_weight 630.53
_chemical_melting_point ?
_chemical_name_systematic 24
_space_group_IT_number 14
_symmetry_cell_setting monoclinic
_symmetry_space_group_name_Hall '-P 2yn'
_symmetry_space_group_name_H-M 'P 1 21/n 1'
_atom_sites_solution_hydrogens difmap
_atom_sites_solution_primary other
_audit_creation_date 2015-09-17
_audit_creation_method CRYSTALS_ver_14.43
_audit_update_record
;
2016-02-16 deposited with the CCDC.
2016-05-09 downloaded from the CCDC.
;
_cell_angle_alpha 90
_cell_angle_beta 100.1030(12)
_cell_angle_gamma 90
_cell_formula_units_Z 8
_cell_length_a 9.66860(10)
_cell_length_b 35.1961(4)
_cell_length_c 15.4447(2)
_cell_measurement_reflns_used 12155
_cell_measurement_temperature 100
_cell_measurement_theta_max 27
_cell_measurement_theta_min 2
_cell_volume 5174.29(11)
_computing_cell_refinement 'CrysAlis, (Oxford Diffraction, 2002)'
_computing_data_collection 'SuperNova, (Oxford Diffraction, 2010)'
_computing_data_reduction 'CrysAlis, (Oxford Diffraction, 2002)'
_computing_molecular_graphics 'CAMERON (Watkin et al., 1996)'
_computing_publication_material 'CRYSTALS (Betteridge et al., 2003)'
_computing_structure_refinement 'CRYSTALS (Betteridge et al., 2003)'
_computing_structure_solution 'Superflip (Palatinus & Chapuis, 2007)'
_diffrn_ambient_temperature 100
_diffrn_measured_fraction_theta_full 0.993
_diffrn_measured_fraction_theta_max 0.926
_diffrn_measurement_device CCD
_diffrn_measurement_device_type 'Oxford Diffraction SuperNova'
_diffrn_measurement_method 'profile data from \w-scans'
_diffrn_radiation_monochromator graphite
_diffrn_radiation_type Synchrotron
_diffrn_radiation_wavelength 0.68890
_diffrn_reflns_av_R_equivalents 0.083
_diffrn_reflns_limit_h_max 13
_diffrn_reflns_limit_h_min -13
_diffrn_reflns_limit_k_max 49
_diffrn_reflns_limit_k_min -49
_diffrn_reflns_limit_l_max 21
_diffrn_reflns_limit_l_min -21
_diffrn_reflns_number 87503
_diffrn_reflns_theta_full 25.203
_diffrn_reflns_theta_max 29.305
_diffrn_reflns_theta_min 1.716
_diffrn_standards_number 0
_exptl_absorpt_coefficient_mu 1.440
_exptl_absorpt_correction_T_max 0.99
_exptl_absorpt_correction_T_min 0.82
_exptl_absorpt_correction_type multi-scan
_exptl_absorpt_process_details 'CrysAlis, (Oxford Diffraction, 2002)'
_exptl_crystal_colour clear_pale_colourless
_exptl_crystal_density_diffrn 1.619
_exptl_crystal_density_meas ?
_exptl_crystal_density_method 'not measured'
_exptl_crystal_description needles
_exptl_crystal_F_000 2544
_exptl_crystal_recrystallization_method 'Re-crystallisation from solvent: dichloromethane/hexane'
_exptl_crystal_size_max 0.020
_exptl_crystal_size_mid 0.005
_exptl_crystal_size_min 0.005
_refine_diff_density_max 0.96
_refine_diff_density_min -0.78
_refine_ls_extinction_method None
_refine_ls_goodness_of_fit_ref 0.9203
_refine_ls_hydrogen_treatment mixed
_refine_ls_matrix_type full
_refine_ls_number_parameters 631
_refine_ls_number_reflns 12148
_refine_ls_number_restraints 0
_refine_ls_R_factor_all 0.0525
_refine_ls_R_factor_gt 0.0372
_refine_ls_shift/su_max 0.0018958
_refine_ls_shift/su_mean 0.0000437
_refine_ls_structure_factor_coef Fsqd
_refine_ls_weighting_details
;
 Method, part 1, Chebychev polynomial, (Watkin, 1994, Prince, 1982) 
 [weight] = 1.0/[A~0~*T~0~(x)+A~1~*T~1~(x) ... +A~n-1~]*T~n-1~(x)] 
 where A~i~ are the Chebychev coefficients listed below and x= Fcalc/Fmax 
 Method = Robust Weighting (Prince, 1982) 
 W = [weight] * [1-(deltaF/6*sigmaF)^2^]^2^ 
 A~i~ are: 
 961. 0.141E+04 822. 295. 56.0 
;
_refine_ls_weighting_scheme calc
_refine_ls_wR_factor_all 0.0763
_refine_ls_wR_factor_gt 0.0660
_refine_ls_wR_factor_ref 0.0763
_reflns_limit_h_max 13
_reflns_limit_h_min -13
_reflns_limit_k_max 49
_reflns_limit_k_min 0
_reflns_limit_l_max 21
_reflns_limit_l_min 0
_reflns_number_gt 9627
_reflns_number_total 14386
_reflns_threshold_expression I>2.0\s(I)
_oxford_diffrn_Wilson_B_factor 1.40
_oxford_diffrn_Wilson_scale 0.66
_oxford_refine_ls_r_factor_ref 0.0525
_oxford_refine_ls_scale 1.2335(19)
_oxford_reflns_number_all 12148
_oxford_reflns_threshold_expression_ref I>-3.0\s(I)
_oxford_structure_analysis_title 'X:\SIMS\User\MT9981-24-05-14\010 At 17:46 on'
_cod_data_source_file c6sc00756b2.cif
_cod_data_source_block 24
_cod_depositor_comments
;
The following automatic conversions were performed:

'_chemical_melting_point' value 'not measured' was changed to '?' -
the value is undefined or not given.

'_atom_sites_solution_primary' value 'Other' changed to 'other'
according to
/usr/data/users/saulius/crontab/automatic-downloads/rss-feeds/RSC/lib/dictionaries/cif_core.dic
dictionary named 'cif_core.dic' version 2.4.2 from 2011-04-26.

'_exptl_crystal_density_meas' value 'not measured' was changed to '?'
- the value is perceived as not measured.

Automatic conversion script
Id: cif_fix_values 4268 2015-11-12 08:31:59Z antanas 

 Adding full bibliography for 1543600.cif.
;
_cod_original_sg_symbol_H-M 'P 21/n '
_cod_original_formula_sum 'C23 H27 I1 N4 O5 S2'
_cod_database_code 1543600

loop_
_symmetry_equiv_pos_as_xyz
x,y,z
-x,-y,-z
x+1/2,-y+1/2,z+1/2
-x+1/2,y+1/2,-z+1/2

loop_
_atom_site_label
_atom_site_type_symbol
_atom_site_fract_x
_atom_site_fract_y
_atom_site_fract_z
_atom_site_U_iso_or_equiv
_atom_site_occupancy
_atom_site_adp_type
_atom_site_refinement_flags_posn
I1 I 0.51300(2) 0.394904(6) 0.677628(15) 0.0173 1.0000 Uani .
C2 C 0.3431(4) 0.41090(10) 0.5822(2) 0.0154 1.0000 Uani .
C3 C 0.2886(4) 0.38431(9) 0.5179(2) 0.0138 1.0000 Uani .
N4 N 0.3421(3) 0.34792(8) 0.51169(19) 0.0154 1.0000 Uani .
C5 C 0.2653(4) 0.33009(10) 0.4470(2) 0.0178 1.0000 Uani .
S6 S 0.12041(10) 0.35443(3) 0.38819(6) 0.0193 1.0000 Uani .
C7 C 0.1691(4) 0.39362(10) 0.4563(2) 0.0171 1.0000 Uani .
C8 C 0.1069(4) 0.42907(10) 0.4558(2) 0.0178 1.0000 Uani .
C9 C 0.1644(4) 0.45572(10) 0.5176(2) 0.0174 1.0000 Uani .
C10 C 0.2827(4) 0.44669(10) 0.5821(2) 0.0139 1.0000 Uani .
N11 N 0.3438(3) 0.47389(8) 0.6446(2) 0.0163 1.0000 Uani .
C12 C 0.2711(4) 0.50013(10) 0.6842(2) 0.0152 1.0000 Uani .
O13 O 0.1429(3) 0.50487(8) 0.66761(17) 0.0198 1.0000 Uani .
N14 N 0.3573(3) 0.52118(9) 0.7462(2) 0.0161 1.0000 Uani .
C15 C 0.3152(4) 0.55250(10) 0.7892(2) 0.0147 1.0000 Uani .
S16 S 0.17038(9) 0.57952(2) 0.74730(6) 0.0161 1.0000 Uani .
C17 C 0.2060(4) 0.61197(10) 0.8332(2) 0.0170 1.0000 Uani .
C18 C 0.3213(4) 0.60150(10) 0.8912(2) 0.0184 1.0000 Uani .
C19 C 0.3864(3) 0.56737(10) 0.8670(2) 0.0150 1.0000 Uani .
C20 C 0.5092(4) 0.54853(10) 0.9181(2) 0.0160 1.0000 Uani .
O21 O 0.5534(3) 0.56521(7) 0.99630(16) 0.0188 1.0000 Uani .
C22 C 0.6733(4) 0.54691(11) 1.0509(2) 0.0187 1.0000 Uani .
C23 C 0.7175(5) 0.57124(14) 1.1305(3) 0.0339 1.0000 Uani .
O24 O 0.5640(3) 0.52009(7) 0.89386(17) 0.0201 1.0000 Uani .
C25 C 0.1091(4) 0.64548(10) 0.8345(2) 0.0191 1.0000 Uani .
C26 C 0.1183(4) 0.66217(11) 0.9258(3) 0.0239 1.0000 Uani .
N27 N 0.3030(3) 0.29345(9) 0.4253(2) 0.0181 1.0000 Uani .
C28 C 0.4375(4) 0.27818(11) 0.4717(3) 0.0228 1.0000 Uani .
C29 C 0.2109(4) 0.27164(11) 0.3668(3) 0.0216 1.0000 Uani .
O30 O 0.2671(3) 0.23700(7) 0.36016(18) 0.0238 1.0000 Uani .
C31 C 0.1775(4) 0.20597(10) 0.3147(3) 0.0212 1.0000 Uani .
C32 C 0.0571(4) 0.19867(12) 0.3637(3) 0.0285 1.0000 Uani .
C33 C 0.2782(4) 0.17253(10) 0.3249(3) 0.0236 1.0000 Uani .
C34 C 0.1293(4) 0.21577(11) 0.2174(3) 0.0236 1.0000 Uani .
O35 O 0.0995(3) 0.28303(8) 0.3282(2) 0.0289 1.0000 Uani .
I101 I 0.98667(2) 0.391310(6) 0.664745(15) 0.0173 1.0000 Uani .
C102 C 0.8232(3) 0.41228(10) 0.5703(2) 0.0147 1.0000 Uani .
C103 C 0.7611(4) 0.38828(10) 0.5027(2) 0.0158 1.0000 Uani .
N104 N 0.8028(3) 0.35156(8) 0.4882(2) 0.0173 1.0000 Uani .
C105 C 0.7252(4) 0.33797(10) 0.4184(2) 0.0156 1.0000 Uani .
S106 S 0.59150(9) 0.36713(2) 0.36282(6) 0.0168 1.0000 Uani .
C107 C 0.6450(4) 0.40161(10) 0.4423(2) 0.0150 1.0000 Uani .
C108 C 0.5916(4) 0.43817(10) 0.4481(2) 0.0173 1.0000 Uani .
C109 C 0.6573(4) 0.46160(10) 0.5147(2) 0.0150 1.0000 Uani .
C110 C 0.7731(4) 0.44915(10) 0.5763(2) 0.0136 1.0000 Uani .
N111 N 0.8406(3) 0.47412(8) 0.64205(19) 0.0152 1.0000 Uani .
C112 C 0.7734(4) 0.49997(10) 0.6860(2) 0.0150 1.0000 Uani .
O113 O 0.6455(2) 0.50494(7) 0.67415(17) 0.0167 1.0000 Uani .
N114 N 0.8652(3) 0.52009(9) 0.7469(2) 0.0169 1.0000 Uani .
C115 C 0.8278(4) 0.55038(10) 0.7955(2) 0.0160 1.0000 Uani .
S116 S 0.69029(9) 0.58065(2) 0.75556(6) 0.0165 1.0000 Uani .
C117 C 0.7296(4) 0.61013(10) 0.8471(2) 0.0162 1.0000 Uani .
C118 C 0.8411(4) 0.59665(10) 0.9038(2) 0.0154 1.0000 Uani .
C119 C 0.9001(4) 0.56265(10) 0.8752(2) 0.0153 1.0000 Uani .
C120 C 1.0237(4) 0.54235(10) 0.9215(2) 0.0157 1.0000 Uani .
O121 O 1.0725(3) 0.55794(7) 1.00008(16) 0.0175 1.0000 Uani .
C122 C 1.1964(4) 0.53949(10) 1.0500(2) 0.0183 1.0000 Uani .
C123 C 1.2453(5) 0.56260(13) 1.1304(3) 0.0361 1.0000 Uani .
O124 O 1.0761(3) 0.51461(7) 0.89307(17) 0.0195 1.0000 Uani .
C125 C 0.6439(4) 0.64530(10) 0.8520(3) 0.0209 1.0000 Uani .
C126 C 0.6705(5) 0.66400(12) 0.9429(3) 0.0340 1.0000 Uani .
N127 N 0.7470(3) 0.30101(8) 0.3909(2) 0.0171 1.0000 Uani .
C129 C 0.6824(4) 0.28865(10) 0.3085(2) 0.0192 1.0000 Uani .
O130 O 0.7243(3) 0.25365(7) 0.29143(17) 0.0197 1.0000 Uani .
C131 C 0.6590(4) 0.23516(11) 0.2074(2) 0.0208 1.0000 Uani .
C134 C 0.5006(4) 0.23262(13) 0.2021(3) 0.0281 1.0000 Uani .
C133 C 0.7243(5) 0.19602(11) 0.2160(3) 0.0299 1.0000 Uani .
C132 C 0.6987(5) 0.25667(12) 0.1305(3) 0.0299 1.0000 Uani .
O135 O 0.5976(3) 0.30782(8) 0.26037(18) 0.0267 1.0000 Uani .
C128 C 0.8433(4) 0.27733(11) 0.4522(3) 0.0237 1.0000 Uani .
H81 H 0.0271 0.4349 0.4145 0.0207 1.0000 Uiso R
H91 H 0.1259 0.4799 0.5165 0.0217 1.0000 Uiso R
H181 H 0.3551 0.6152 0.9420 0.0226 1.0000 Uiso R
H221 H 0.7489 0.5437 1.0179 0.0223 1.0000 Uiso R
H222 H 0.6431 0.5221 1.0695 0.0233 1.0000 Uiso R
H232 H 0.7946 0.5594 1.1687 0.0529 1.0000 Uiso R
H231 H 0.7463 0.5958 1.1141 0.0527 1.0000 Uiso R
H233 H 0.6398 0.5742 1.1615 0.0529 1.0000 Uiso R
H252 H 0.1353 0.6649 0.7966 0.0250 1.0000 Uiso R
H251 H 0.0132 0.6375 0.8123 0.0250 1.0000 Uiso R
H261 H 0.0525 0.6826 0.9254 0.0362 1.0000 Uiso R
H263 H 0.2114 0.6718 0.9481 0.0355 1.0000 Uiso R
H262 H 0.0978 0.6431 0.9659 0.0356 1.0000 Uiso R
H281 H 0.4834 0.2642 0.4315 0.0338 1.0000 Uiso R
H282 H 0.4207 0.2621 0.5192 0.0342 1.0000 Uiso R
H283 H 0.4963 0.2990 0.4957 0.0344 1.0000 Uiso R
H321 H 0.0102 0.1757 0.3414 0.0423 1.0000 Uiso R
H322 H -0.0086 0.2193 0.3562 0.0425 1.0000 Uiso R
H323 H 0.0950 0.1957 0.4250 0.0427 1.0000 Uiso R
H331 H 0.2284 0.1501 0.3016 0.0367 1.0000 Uiso R
H332 H 0.3162 0.1681 0.3862 0.0370 1.0000 Uiso R
H333 H 0.3554 0.1770 0.2941 0.0368 1.0000 Uiso R
H341 H 0.0857 0.1938 0.1867 0.0369 1.0000 Uiso R
H342 H 0.0625 0.2363 0.2120 0.0367 1.0000 Uiso R
H343 H 0.2087 0.2229 0.1915 0.0369 1.0000 Uiso R
H1081 H 0.5143 0.4466 0.4089 0.0209 1.0000 Uiso R
H1091 H 0.6244 0.4863 0.5192 0.0181 1.0000 Uiso R
H1181 H 0.8766 0.6081 0.9573 0.0189 1.0000 Uiso R
H1222 H 1.2700 0.5379 1.0146 0.0223 1.0000 Uiso R
H1221 H 1.1730 0.5140 1.0670 0.0217 1.0000 Uiso R
H1231 H 1.3242 0.5505 1.1657 0.0539 1.0000 Uiso R
H1233 H 1.2725 0.5876 1.1136 0.0538 1.0000 Uiso R
H1232 H 1.1705 0.5647 1.1637 0.0535 1.0000 Uiso R
H1251 H 0.6644 0.6633 0.8092 0.0255 1.0000 Uiso R
H1252 H 0.5459 0.6387 0.8375 0.0259 1.0000 Uiso R
H1261 H 0.6135 0.6864 0.9426 0.0520 1.0000 Uiso R
H1262 H 0.7688 0.6710 0.9592 0.0520 1.0000 Uiso R
H1263 H 0.6475 0.6464 0.9862 0.0521 1.0000 Uiso R
H1342 H 0.4639 0.2140 0.1592 0.0426 1.0000 Uiso R
H1341 H 0.4561 0.2568 0.1861 0.0429 1.0000 Uiso R
H1343 H 0.4792 0.2246 0.2572 0.0425 1.0000 Uiso R
H1332 H 0.6862 0.1810 0.1660 0.0439 1.0000 Uiso R
H1331 H 0.8245 0.1979 0.2194 0.0441 1.0000 Uiso R
H1333 H 0.7048 0.1839 0.2686 0.0437 1.0000 Uiso R
H1322 H 0.6682 0.2423 0.0781 0.0461 1.0000 Uiso R
H1321 H 0.6528 0.2811 0.1256 0.0459 1.0000 Uiso R
H1323 H 0.7992 0.2599 0.1390 0.0463 1.0000 Uiso R
H1282 H 0.8247 0.2511 0.4384 0.0350 1.0000 Uiso R
H1281 H 0.9376 0.2836 0.4464 0.0356 1.0000 Uiso R
H1283 H 0.8283 0.2824 0.5109 0.0349 1.0000 Uiso R
H1111 H 0.9303 0.4755 0.6500 0.0177 1.0000 Uiso .
H111 H 0.4339 0.4746 0.6574 0.0209 1.0000 Uiso .
H141 H 0.4448 0.5144 0.7595 0.0200 1.0000 Uiso .
H1141 H 0.9498 0.5117 0.7607 0.0214 1.0000 Uiso .

loop_
_atom_site_aniso_label
_atom_site_aniso_U_11
_atom_site_aniso_U_22
_atom_site_aniso_U_33
_atom_site_aniso_U_23
_atom_site_aniso_U_13
_atom_site_aniso_U_12
I1 0.01768(11) 0.01525(10) 0.01682(10) -0.00024(8) -0.00262(8) 0.00167(8)
C2 0.0145(16) 0.0137(15) 0.0161(16) 0.0020(13) -0.0025(13) 0.0018(12)
C3 0.0171(16) 0.0118(15) 0.0127(15) 0.0007(12) 0.0033(13) -0.0016(12)
N4 0.0192(14) 0.0120(13) 0.0154(14) -0.0005(11) 0.0039(11) -0.0012(11)
C5 0.0181(17) 0.0165(17) 0.0188(17) -0.0006(13) 0.0032(14) -0.0035(13)
S6 0.0209(4) 0.0176(4) 0.0171(4) -0.0044(3) -0.0024(3) -0.0008(3)
C7 0.0207(17) 0.0155(16) 0.0136(15) -0.0046(13) -0.0013(13) -0.0010(14)
C8 0.0175(17) 0.0185(17) 0.0162(16) 0.0004(13) -0.0006(13) 0.0000(13)
C9 0.0197(17) 0.0163(16) 0.0157(16) 0.0008(13) 0.0018(14) 0.0013(13)
C10 0.0150(16) 0.0133(15) 0.0130(15) -0.0011(12) 0.0018(13) -0.0010(12)
N11 0.0140(14) 0.0158(14) 0.0171(14) -0.0027(11) -0.0031(11) -0.0011(11)
C12 0.0158(16) 0.0136(16) 0.0157(16) 0.0010(12) 0.0015(13) -0.0025(12)
O13 0.0135(12) 0.0219(13) 0.0225(13) -0.0054(10) -0.0010(10) -0.0006(10)
N14 0.0111(13) 0.0172(14) 0.0184(14) -0.0058(12) -0.0016(11) 0.0005(11)
C15 0.0126(15) 0.0169(16) 0.0141(16) -0.0005(13) 0.0005(12) -0.0011(12)
S16 0.0152(4) 0.0166(4) 0.0152(4) -0.0022(3) -0.0008(3) 0.0007(3)
C17 0.0183(16) 0.0169(17) 0.0165(16) -0.0029(13) 0.0048(13) -0.0018(13)
C18 0.0221(17) 0.0153(16) 0.0168(16) -0.0020(13) 0.0011(14) -0.0032(14)
C19 0.0113(15) 0.0175(16) 0.0151(16) -0.0004(13) -0.0011(13) -0.0036(12)
C20 0.0181(16) 0.0170(16) 0.0131(15) 0.0009(13) 0.0033(13) -0.0035(13)
O21 0.0181(12) 0.0215(13) 0.0144(12) -0.0021(10) -0.0033(10) 0.0008(10)
C22 0.0185(17) 0.0218(18) 0.0146(16) -0.0009(14) -0.0005(13) -0.0003(14)
C23 0.033(2) 0.043(3) 0.022(2) -0.0098(18) -0.0069(17) 0.008(2)
O24 0.0225(13) 0.0176(12) 0.0185(13) -0.0016(10) -0.0009(10) 0.0011(10)
C25 0.0189(17) 0.0133(16) 0.0241(18) -0.0017(14) 0.0014(14) -0.0022(13)
C26 0.028(2) 0.0203(18) 0.0242(19) -0.0061(15) 0.0063(16) -0.0001(15)
N27 0.0195(15) 0.0141(14) 0.0198(15) -0.0048(12) 0.0010(12) 0.0002(11)
C28 0.0199(18) 0.0223(18) 0.0257(19) -0.0028(15) 0.0028(15) 0.0011(14)
C29 0.0230(19) 0.0191(17) 0.0218(18) -0.0045(14) 0.0016(15) -0.0024(14)
O30 0.0274(14) 0.0136(12) 0.0287(14) -0.0094(11) 0.0002(12) -0.0004(10)
C31 0.0213(18) 0.0167(17) 0.0248(19) -0.0086(14) 0.0017(15) -0.0045(14)
C32 0.027(2) 0.029(2) 0.029(2) -0.0060(17) 0.0051(17) -0.0018(17)
C33 0.028(2) 0.0151(17) 0.0265(19) -0.0057(15) 0.0017(16) -0.0017(14)
C34 0.0246(19) 0.0212(18) 0.0234(19) -0.0042(15) 0.0001(15) -0.0010(15)
O35 0.0270(15) 0.0203(14) 0.0349(16) -0.0102(12) -0.0074(12) 0.0007(11)
I101 0.01697(10) 0.01645(10) 0.01702(10) 0.00123(8) -0.00140(8) 0.00299(8)
C102 0.0118(15) 0.0163(16) 0.0152(16) 0.0021(13) -0.0002(12) 0.0013(12)
C103 0.0142(15) 0.0168(16) 0.0160(16) 0.0002(13) 0.0017(13) -0.0001(13)
N104 0.0176(14) 0.0153(14) 0.0186(15) -0.0013(11) 0.0023(12) 0.0026(11)
C105 0.0140(16) 0.0167(16) 0.0163(16) 0.0001(13) 0.0036(13) 0.0017(13)
S106 0.0184(4) 0.0149(4) 0.0155(4) -0.0022(3) -0.0015(3) 0.0011(3)
C107 0.0169(16) 0.0160(16) 0.0118(15) -0.0017(12) 0.0020(12) -0.0018(13)
C108 0.0149(16) 0.0169(16) 0.0188(17) 0.0024(13) -0.0009(13) 0.0014(13)
C109 0.0157(16) 0.0140(16) 0.0150(16) 0.0000(13) 0.0017(13) 0.0019(12)
C110 0.0137(15) 0.0139(15) 0.0128(15) 0.0000(12) 0.0011(12) -0.0018(12)
N111 0.0123(13) 0.0175(14) 0.0144(14) -0.0021(11) -0.0014(11) -0.0016(11)
C112 0.0185(17) 0.0126(15) 0.0131(16) 0.0013(12) 0.0003(13) -0.0001(12)
O113 0.0116(11) 0.0186(12) 0.0189(12) -0.0032(10) -0.0005(10) 0.0010(9)
N114 0.0117(13) 0.0182(14) 0.0190(15) -0.0048(12) -0.0026(11) 0.0030(11)
C115 0.0148(16) 0.0140(16) 0.0178(17) 0.0007(13) -0.0005(13) -0.0021(13)
S116 0.0153(4) 0.0165(4) 0.0165(4) -0.0013(3) -0.0007(3) 0.0025(3)
C117 0.0184(16) 0.0135(16) 0.0171(16) -0.0009(13) 0.0038(13) -0.0012(13)
C118 0.0151(16) 0.0150(16) 0.0158(16) -0.0016(13) 0.0018(13) -0.0036(12)
C119 0.0140(16) 0.0160(16) 0.0157(16) -0.0008(13) 0.0019(13) -0.0023(13)
C120 0.0139(15) 0.0157(16) 0.0165(16) 0.0003(13) 0.0002(13) -0.0049(13)
O121 0.0178(12) 0.0190(12) 0.0143(12) -0.0012(10) -0.0011(10) 0.0028(10)
C122 0.0181(17) 0.0179(17) 0.0170(17) 0.0025(13) -0.0024(14) 0.0041(13)
C123 0.043(3) 0.033(2) 0.025(2) -0.0056(18) -0.0134(19) 0.008(2)
O124 0.0198(13) 0.0188(13) 0.0177(12) -0.0024(10) -0.0024(10) 0.0047(10)
C125 0.0211(18) 0.0150(16) 0.0252(19) -0.0010(14) 0.0004(15) 0.0030(14)
C126 0.041(3) 0.024(2) 0.034(2) -0.0115(18) -0.004(2) 0.0131(18)
N127 0.0182(14) 0.0140(14) 0.0174(14) -0.0002(11) -0.0012(12) 0.0032(11)
C129 0.0218(18) 0.0177(17) 0.0185(17) -0.0052(14) 0.0043(14) 0.0008(14)
O130 0.0211(13) 0.0139(12) 0.0221(13) -0.0066(10) -0.0015(10) -0.0006(10)
C131 0.0241(18) 0.0180(17) 0.0188(17) -0.0077(14) -0.0004(14) -0.0029(14)
C134 0.022(2) 0.032(2) 0.029(2) -0.0078(17) 0.0032(16) -0.0087(16)
C133 0.031(2) 0.0208(19) 0.035(2) -0.0136(17) -0.0021(18) 0.0010(16)
C132 0.038(2) 0.028(2) 0.025(2) -0.0078(17) 0.0097(18) -0.0077(18)
O135 0.0317(15) 0.0217(14) 0.0222(14) -0.0051(11) -0.0072(12) 0.0058(12)
C128 0.032(2) 0.0168(17) 0.0201(18) -0.0017(14) -0.0019(16) 0.0065(15)

loop_
_atom_type_symbol
_atom_type_scat_dispersion_real
_atom_type_scat_dispersion_imag
_atom_type_scat_Cromer_Mann_a1
_atom_type_scat_Cromer_Mann_b1
_atom_type_scat_Cromer_Mann_a2
_atom_type_scat_Cromer_Mann_b2
_atom_type_scat_Cromer_Mann_a3
_atom_type_scat_Cromer_Mann_b3
_atom_type_scat_Cromer_Mann_a4
_atom_type_scat_Cromer_Mann_b4
_atom_type_scat_Cromer_Mann_c
_atom_type_scat_source
C 0.0033 0.0016 2.3100 20.8439 1.0200 10.2075 1.5886 0.5687 0.8650 51.6512 0.2156 'International Tables Vol C 4.2.6.8 and 6.1.1.4'
H 0.0000 0.0000 0.4930 10.5109 0.3229 26.1257 0.1402 3.1424 0.0408 57.7998 0.0030 'International Tables Vol C 4.2.6.8 and 6.1.1.4'
I -0.488 1.723 20.1472 4.3470 18.9949 0.3814 7.5138 27.7660 2.2735 66.8776 4.0712 'International Tables Vol C 4.2.6.8 and 6.1.1.4'
N 0.0061 0.0033 12.2126 0.0057 3.1322 9.8933 2.0125 28.9975 1.1663 0.5826 -11.5290 'International Tables Vol C 4.2.6.8 and 6.1.1.4'
O 0.0106 0.0060 3.0485 13.2771 2.2868 5.7011 1.5463 0.3239 0.8670 32.9089 0.2508 'International Tables Vol C 4.2.6.8 and 6.1.1.4'
S 0.119 0.1234 6.9053 1.4679 5.2034 22.2151 1.4379 0.2536 1.5863 56.1720 0.8669 'International Tables Vol C 4.2.6.8 and 6.1.1.4'

loop_
_geom_angle_atom_site_label_1
_geom_angle_atom_site_label_2
_geom_angle_atom_site_label_3
_geom_angle
_geom_angle_publ_flag
I1 C2 C3 118.3(2) yes
I1 C2 C10 121.7(2) yes
C3 C2 C10 120.0(3) yes
C2 C3 N4 124.5(3) yes
C2 C3 C7 119.3(3) yes
N4 C3 C7 116.1(3) yes
C3 N4 C5 109.2(3) yes
N4 C5 S6 117.4(3) yes
N4 C5 N27 119.6(3) yes
S6 C5 N27 123.0(3) yes
C5 S6 C7 88.15(17) yes
S6 C7 C3 109.1(3) yes
S6 C7 C8 129.6(3) yes
C3 C7 C8 121.3(3) yes
C7 C8 C9 119.1(3) yes
C7 C8 H81 120.5 no
C9 C8 H81 120.4 no
C8 C9 C10 120.7(3) yes
C8 C9 H91 119.9 no
C10 C9 H91 119.3 no
C9 C10 C2 119.5(3) yes
C9 C10 N11 121.2(3) yes
C2 C10 N11 119.2(3) yes
C10 N11 C12 125.2(3) yes
C10 N11 H111 117.5 no
C12 N11 H111 117.3 no
N11 C12 O13 125.2(3) yes
N11 C12 N14 112.3(3) yes
O13 C12 N14 122.5(3) yes
C12 N14 C15 124.8(3) yes
C12 N14 H141 117.7 no
C15 N14 H141 117.4 no
N14 C15 S16 123.2(2) yes
N14 C15 C19 125.2(3) yes
S16 C15 C19 111.5(3) yes
C15 S16 C17 92.14(17) yes
S16 C17 C18 110.9(3) yes
S16 C17 C25 118.9(3) yes
C18 C17 C25 130.2(3) yes
C17 C18 C19 113.8(3) yes
C17 C18 H181 123.0 no
C19 C18 H181 123.2 no
C18 C19 C15 111.7(3) yes
C18 C19 C20 126.1(3) yes
C15 C19 C20 122.1(3) yes
C19 C20 O21 112.8(3) yes
C19 C20 O24 124.1(3) yes
O21 C20 O24 123.2(3) yes
C20 O21 C22 114.9(3) yes
O21 C22 C23 107.8(3) yes
O21 C22 H221 110.1 no
C23 C22 H221 111.5 no
O21 C22 H222 108.4 no
C23 C22 H222 109.0 no
H221 C22 H222 110.0 no
C22 C23 H232 109.5 no
C22 C23 H231 110.7 no
H232 C23 H231 108.9 no
C22 C23 H233 109.5 no
H232 C23 H233 109.3 no
H231 C23 H233 108.8 no
C17 C25 C26 112.3(3) yes
C17 C25 H252 108.6 no
C26 C25 H252 108.1 no
C17 C25 H251 109.0 no
C26 C25 H251 109.6 no
H252 C25 H251 109.1 no
C25 C26 H261 110.7 no
C25 C26 H263 111.4 no
H261 C26 H263 108.5 no
C25 C26 H262 110.2 no
H261 C26 H262 108.5 no
H263 C26 H262 107.6 no
C5 N27 C28 117.8(3) yes
C5 N27 C29 120.3(3) yes
C28 N27 C29 121.8(3) yes
N27 C28 H281 110.0 no
N27 C28 H282 109.5 no
H281 C28 H282 110.4 no
N27 C28 H283 108.8 no
H281 C28 H283 109.3 no
H282 C28 H283 108.7 no
N27 C29 O30 109.3(3) yes
N27 C29 O35 123.7(4) yes
O30 C29 O35 127.0(3) yes
C29 O30 C31 119.4(3) yes
O30 C31 C32 108.8(3) yes
O30 C31 C33 102.1(3) yes
C32 C31 C33 110.5(3) yes
O30 C31 C34 110.4(3) yes
C32 C31 C34 113.6(3) yes
C33 C31 C34 110.8(3) yes
C31 C32 H321 108.6 no
C31 C32 H322 111.2 no
H321 C32 H322 109.4 no
C31 C32 H323 108.5 no
H321 C32 H323 109.7 no
H322 C32 H323 109.4 no
C31 C33 H331 109.1 no
C31 C33 H332 110.7 no
H331 C33 H332 108.3 no
C31 C33 H333 111.1 no
H331 C33 H333 109.2 no
H332 C33 H333 108.3 no
C31 C34 H341 109.4 no
C31 C34 H342 109.8 no
H341 C34 H342 109.3 no
C31 C34 H343 109.9 no
H341 C34 H343 108.5 no
H342 C34 H343 110.0 no
I101 C102 C103 118.9(2) yes
I101 C102 C110 120.8(2) yes
C103 C102 C110 120.4(3) yes
C102 C103 N104 126.0(3) yes
C102 C103 C107 118.8(3) yes
N104 C103 C107 115.2(3) yes
C103 N104 C105 109.7(3) yes
N104 C105 S106 117.5(3) yes
N104 C105 N127 120.1(3) yes
S106 C105 N127 122.3(3) yes
C105 S106 C107 87.72(16) yes
C103 C107 S106 109.8(3) yes
C103 C107 C108 121.7(3) yes
S106 C107 C108 128.4(3) yes
C107 C108 C109 118.1(3) yes
C107 C108 H1081 121.4 no
C109 C108 H1081 120.5 no
C108 C109 C110 121.7(3) yes
C108 C109 H1091 119.5 no
C110 C109 H1091 118.8 no
C109 C110 C102 119.3(3) yes
C109 C110 N111 120.3(3) yes
C102 C110 N111 120.3(3) yes
C110 N111 C112 124.8(3) yes
C110 N111 H1111 117.8 no
C112 N111 H1111 116.7 no
N111 C112 O113 125.1(3) yes
N111 C112 N114 112.2(3) yes
O113 C112 N114 122.8(3) yes
C112 N114 C115 124.7(3) yes
C112 N114 H1141 117.8 no
C115 N114 H1141 117.1 no
N114 C115 S116 122.5(3) yes
N114 C115 C119 125.9(3) yes
S116 C115 C119 111.3(3) yes
C115 S116 C117 91.90(17) yes
S116 C117 C118 110.7(3) yes
S116 C117 C125 119.3(3) yes
C118 C117 C125 130.0(3) yes
C117 C118 C119 114.3(3) yes
C117 C118 H1181 123.6 no
C119 C118 H1181 122.1 no
C118 C119 C115 111.8(3) yes
C118 C119 C120 126.4(3) yes
C115 C119 C120 121.8(3) yes
C119 C120 O121 111.7(3) yes
C119 C120 O124 124.8(3) yes
O121 C120 O124 123.5(3) yes
C120 O121 C122 115.0(3) yes
O121 C122 C123 107.9(3) yes
O121 C122 H1222 110.1 no
C123 C122 H1222 110.2 no
O121 C122 H1221 110.1 no
C123 C122 H1221 109.5 no
H1222 C122 H1221 109.0 no
C122 C123 H1231 109.7 no
C122 C123 H1233 109.6 no
H1231 C123 H1233 109.3 no
C122 C123 H1232 109.3 no
H1231 C123 H1232 109.2 no
H1233 C123 H1232 109.8 no
C117 C125 C126 113.3(3) yes
C117 C125 H1251 109.1 no
C126 C125 H1251 109.0 no
C117 C125 H1252 108.6 no
C126 C125 H1252 108.4 no
H1251 C125 H1252 108.3 no
C125 C126 H1261 110.1 no
C125 C126 H1262 110.3 no
H1261 C126 H1262 109.0 no
C125 C126 H1263 109.7 no
H1261 C126 H1263 109.1 no
H1262 C126 H1263 108.5 no
C105 N127 C129 120.3(3) yes
C105 N127 C128 116.5(3) yes
C129 N127 C128 123.2(3) yes
N127 C129 O130 111.5(3) yes
N127 C129 O135 122.5(3) yes
O130 C129 O135 126.0(3) yes
C129 O130 C131 118.5(3) yes
O130 C131 C134 110.0(3) yes
O130 C131 C133 102.4(3) yes
C134 C131 C133 110.6(3) yes
O130 C131 C132 109.7(3) yes
C134 C131 C132 112.3(3) yes
C133 C131 C132 111.4(4) yes
C131 C134 H1342 109.0 no
C131 C134 H1341 111.2 no
H1342 C134 H1341 109.4 no
C131 C134 H1343 110.1 no
H1342 C134 H1343 107.7 no
H1341 C134 H1343 109.4 no
C131 C133 H1332 109.8 no
C131 C133 H1331 110.2 no
H1332 C133 H1331 108.9 no
C131 C133 H1333 109.6 no
H1332 C133 H1333 109.3 no
H1331 C133 H1333 109.1 no
C131 C132 H1322 108.4 no
C131 C132 H1321 109.4 no
H1322 C132 H1321 109.6 no
C131 C132 H1323 110.0 no
H1322 C132 H1323 109.3 no
H1321 C132 H1323 110.1 no
N127 C128 H1282 109.3 no
N127 C128 H1281 108.4 no
H1282 C128 H1281 110.3 no
N127 C128 H1283 108.7 no
H1282 C128 H1283 109.7 no
H1281 C128 H1283 110.5 no

loop_
_geom_bond_atom_site_label_1
_geom_bond_atom_site_label_2
_geom_bond_distance
_geom_bond_publ_flag
I1 C2 2.082(3) yes
C2 C3 1.399(5) yes
C2 C10 1.388(5) yes
C3 N4 1.391(4) yes
C3 C7 1.401(5) yes
N4 C5 1.297(4) yes
C5 S6 1.753(4) yes
C5 N27 1.397(5) yes
S6 C7 1.748(3) yes
C7 C8 1.384(5) yes
C8 C9 1.383(5) yes
C8 H81 0.934 no
C9 C10 1.415(5) yes
C9 H91 0.929 no
C10 N11 1.414(4) yes
N11 C12 1.368(5) yes
N11 H111 0.859 no
C12 O13 1.233(4) yes
C12 N14 1.371(4) yes
N14 C15 1.385(4) yes
N14 H141 0.867 no
C15 S16 1.722(3) yes
C15 C19 1.379(5) yes
S16 C17 1.738(4) yes
C17 C18 1.353(5) yes
C17 C25 1.508(5) yes
C18 C19 1.436(5) yes
C18 H181 0.930 no
C19 C20 1.464(5) yes
C20 O21 1.344(4) yes
C20 O24 1.222(4) yes
O21 C22 1.459(4) yes
C22 C23 1.498(5) yes
C22 H221 0.968 no
C22 H222 0.980 no
C23 H232 0.961 no
C23 H231 0.957 no
C23 H233 0.964 no
C25 C26 1.517(5) yes
C25 H252 0.962 no
C25 H251 0.972 no
C26 H261 0.959 no
C26 H263 0.967 no
C26 H262 0.958 no
N27 C28 1.472(5) yes
N27 C29 1.384(5) yes
C28 H281 0.960 no
C28 H282 0.964 no
C28 H283 0.961 no
C29 O30 1.346(5) yes
C29 O35 1.205(5) yes
O30 C31 1.491(4) yes
C31 C32 1.518(6) yes
C31 C33 1.518(5) yes
C31 C34 1.532(5) yes
C32 H321 0.961 no
C32 H322 0.959 no
C32 H323 0.959 no
C33 H331 0.960 no
C33 H332 0.966 no
C33 H333 0.965 no
C34 H341 0.964 no
C34 H342 0.962 no
C34 H343 0.960 no
I101 C102 2.089(3) yes
C102 C103 1.394(5) yes
C102 C110 1.394(5) yes
C103 N104 1.383(4) yes
C103 C107 1.408(5) yes
N104 C105 1.292(5) yes
C105 S106 1.753(3) yes
C105 N127 1.396(4) yes
S106 C107 1.739(3) yes
C107 C108 1.395(5) yes
C108 C109 1.384(5) yes
C108 H1081 0.924 no
C109 C110 1.406(5) yes
C109 H1091 0.933 no
C110 N111 1.413(4) yes
N111 C112 1.366(5) yes
N111 H1111 0.855 no
C112 O113 1.230(4) yes
C112 N114 1.372(4) yes
N114 C115 1.388(5) yes
N114 H1141 0.860 no
C115 S116 1.731(4) yes
C115 C119 1.375(5) yes
S116 C117 1.741(4) yes
C117 C118 1.350(5) yes
C117 C125 1.498(5) yes
C118 C119 1.429(5) yes
C118 H1181 0.928 no
C119 C120 1.466(5) yes
C120 O121 1.340(4) yes
C120 O124 1.217(4) yes
O121 C122 1.459(4) yes
C122 C123 1.490(5) yes
C122 H1222 0.972 no
C122 H1221 0.973 no
C123 H1231 0.957 no
C123 H1233 0.965 no
C123 H1232 0.961 no
C125 C126 1.531(5) yes
C125 H1251 0.960 no
C125 H1252 0.963 no
C126 H1261 0.963 no
C126 H1262 0.971 no
C126 H1263 0.967 no
N127 C129 1.386(5) yes
N127 C128 1.465(4) yes
C129 O130 1.338(4) yes
C129 O135 1.211(5) yes
O130 C131 1.490(4) yes
C131 C134 1.522(5) yes
C131 C133 1.512(5) yes
C131 C132 1.513(6) yes
C134 H1342 0.955 no
C134 H1341 0.967 no
C134 H1343 0.954 no
C133 H1332 0.955 no
C133 H1331 0.963 no
C133 H1333 0.965 no
C132 H1322 0.957 no
C132 H1321 0.964 no
C132 H1323 0.964 no
C128 H1282 0.957 no
C128 H1281 0.957 no
C128 H1283 0.960 no

loop_
_geom_hbond_atom_site_label_D
_geom_hbond_atom_site_label_H
_geom_hbond_atom_site_label_A
_geom_hbond_site_symmetry_A
_geom_hbond_angle_DHA
_geom_hbond_distance_DH
_geom_hbond_distance_HA
_geom_hbond_distance_DA
_geom_hbond_publ_flag
C108 H1081 O113 2_666 155.78 0.924 2.499 3.363(5) yes
N111 H1111 O13 1_655 156.1 0.855 2.274 3.076(5) yes
N11 H111 O113 . 153.1 0.859 2.283 3.073(5) yes
N14 H141 O24 . 121.8 0.867 2.200 2.757(5) yes
N14 H141 O113 . 135.4 0.867 2.552 3.227(5) yes
N114 H1141 O13 1_655 130.4 0.860 2.560 3.185(5) yes
N114 H1141 O124 . 124.4 0.860 2.192 2.771(5) yes
